data_1561728
loop_
_publ_author_name
'Ramachandran, Krishna K.'
'Genet, Cl\'ement'
'Mar, Arthur'

_publ_section_title
;
 Quaternary rare-earth arsenides REAg1&#x2212;Zn As2 (RE=La--Nd, Sm,
 Gd--Dy) with tetragonal SrZnBi2- and HfCuSi2-type structures
;
_journal_name_full 'Journal of Solid State Chemistry'
_journal_page_first 204
_journal_page_last 211
_journal_paper_doi 10.1016/j.jssc.2015.08.032
_journal_volume 231
_journal_year 2015
_chemical_formula_structural 'Pr Ag0.50 Zn0.50 As2'
_chemical_formula_sum 'Ag0.5 As2 Pr Zn0.5'
_chemical_formula_weight 377.37
_chemical_name_common 'praseodymium silver zinc arsenide (1/0.5/0.5/2)'
_chemical_name_systematic 'praseodymium silver zinc arsenide (1/0.5/0.5/2)'
_space_group_crystal_system tetragonal
_space_group_IT_number 129
_space_group_name_Hall '-P 4a 2a'
_space_group_name_H-M_alt 'P 4/n m m :2'
_atom_sites_solution_hydrogens .
_atom_sites_solution_primary direct
_atom_sites_solution_secondary difmap
_audit_creation_method SHELXL-2013
_cell_angle_alpha 90
_cell_angle_beta 90
_cell_angle_gamma 90
_cell_formula_units_Z 2
_cell_length_a 4.0536(4)
_cell_length_b 4.0536(4)
_cell_length_c 10.3542(9)
_cell_measurement_reflns_used 1969
_cell_measurement_temperature 296(2)
_cell_measurement_theta_max 32.91
_cell_measurement_theta_min 5.40
_cell_volume 170.14(3)
_computing_cell_refinement 'Bruker SAINT 8.34A (Bruker, 2013)'
_computing_data_collection 'Bruker APEX 2 (Bruker, 2008)'
_computing_data_reduction 'Bruker SAINT 8.34A'
_computing_molecular_graphics 'ATOMS 5.1 (Dowty, 1999)'
_computing_publication_material 'Bruker SHELXTL'
_computing_structure_refinement 'SHELXL-2013 (Sheldrick, 2013)'
_computing_structure_solution 'SHELXS-97 (Sheldrick, 2008)'
_diffrn_ambient_temperature 296(2)
_diffrn_measured_fraction_theta_full 1.000
_diffrn_measured_fraction_theta_max 1.000
_diffrn_measurement_device_type 'Bruker PLATFORM/SMART APEX II CCD'
_diffrn_measurement_method '\w and \f scans'
_diffrn_radiation_type MoK\a
_diffrn_radiation_wavelength 0.71073
_diffrn_reflns_av_R_equivalents 0.0423
_diffrn_reflns_av_unetI/netI 0.0146
_diffrn_reflns_Laue_measured_fraction_full 1.000
_diffrn_reflns_Laue_measured_fraction_max 1.000
_diffrn_reflns_limit_h_max 6
_diffrn_reflns_limit_h_min -6
_diffrn_reflns_limit_k_max 6
_diffrn_reflns_limit_k_min -6
_diffrn_reflns_limit_l_max 15
_diffrn_reflns_limit_l_min -15
_diffrn_reflns_number 2378
_diffrn_reflns_point_group_measured_fraction_full 1.000
_diffrn_reflns_point_group_measured_fraction_max 1.000
_diffrn_reflns_theta_full 25.242
_diffrn_reflns_theta_max 33.147
_diffrn_reflns_theta_min 1.967
_diffrn_source 'fine-focus sealed tube'
_exptl_absorpt_coefficient_mu 39.556
_exptl_absorpt_correction_T_max 0.3105
_exptl_absorpt_correction_T_min 0.1706
_exptl_absorpt_correction_type numerical
_exptl_absorpt_process_details 'Bruker SHELXTL (Sheldrick, 2013)'
_exptl_crystal_colour black
_exptl_crystal_density_diffrn 7.366
_exptl_crystal_density_method 'not measured'
_exptl_crystal_description irregular
_exptl_crystal_F_000 327
_exptl_crystal_size_max 0.077
_exptl_crystal_size_mid 0.057
_exptl_crystal_size_min 0.046
_refine_diff_density_max 1.809
_refine_diff_density_min -1.489
_refine_diff_density_rms 0.219
_refine_ls_extinction_coef 0.0037(5)
_refine_ls_extinction_expression Fc^*^=kFc[1+0.001xFc^2^\l^3^/sin(2\q)]^-1/4^
_refine_ls_extinction_method SHELXL
_refine_ls_goodness_of_fit_ref 1.170
_refine_ls_hydrogen_treatment undef
_refine_ls_matrix_type full
_refine_ls_number_parameters 12
_refine_ls_number_reflns 236
_refine_ls_number_restraints 0
_refine_ls_restrained_S_all 1.170
_refine_ls_R_factor_all 0.0174
_refine_ls_R_factor_gt 0.0167
_refine_ls_shift/su_max 0.000
_refine_ls_shift/su_mean 0.000
_refine_ls_structure_factor_coef Fsqd
_refine_ls_weighting_details 'w=1/[\s^2^(Fo^2^)+(0.0126P)^2^+0.8949P] where P=(Fo^2^+2Fc^2^)/3'
_refine_ls_weighting_scheme calc
_refine_ls_wR_factor_gt 0.0364
_refine_ls_wR_factor_ref 0.0366
_reflns_Friedel_coverage 0.000
_reflns_Friedel_fraction_full .
_reflns_Friedel_fraction_max .
_reflns_number_gt 228
_reflns_number_total 236
_reflns_threshold_expression 'I > 2\s(I)'
_cod_data_source_file JSSC-2015-231-204.cif
_cod_data_source_block PrAgZnAs
_cod_original_cell_volume 170.14(4)
_cod_original_sg_symbol_H-M 'P 4/n m m'
_cod_original_formula_sum 'Ag0.50 As2 Pr Zn0.50'
_cod_database_code 1561728
_shelx_space_group_comment
;
The symmetry employed for this shelxl refinement is uniquely defined
by the following loop, which should always be used as a source of
symmetry information in preference to the above space-group names.
They are only intended as comments.
;
_shelx_estimated_absorpt_t_min 0.151
_shelx_estimated_absorpt_t_max 0.263
_shelxl_version_number 2013-4

loop_
_space_group_symop_operation_xyz
'x, y, z'
'-x+1/2, -y+1/2, z'
'-y+1/2, x, z'
'y, -x+1/2, z'
'-x, y+1/2, -z'
'x+1/2, -y, -z'
'y+1/2, x+1/2, -z'
'-y, -x, -z'
'-x, -y, -z'
'x-1/2, y-1/2, -z'
'y-1/2, -x, -z'
'-y, x-1/2, -z'
'x, -y-1/2, z'
'-x-1/2, y, z'
'-y-1/2, -x-1/2, z'
'y, x, z'

loop_
_atom_site_label
_atom_site_type_symbol
_atom_site_fract_x
_atom_site_fract_y
_atom_site_fract_z
_atom_site_U_iso_or_equiv
_atom_site_adp_type
_atom_site_occupancy
_atom_site_site_symmetry_order
_atom_site_calc_flag
_atom_site_refinement_flags_posn
_atom_site_refinement_flags_adp
_atom_site_refinement_flags_occupancy
_atom_site_disorder_assembly
_atom_site_disorder_group
Pr Pr 0.2500 0.2500 0.22659(4) 0.00990(14) Uani 1 8 d S T P . .
Ag Ag 0.7500 0.2500 0.5000 0.01492(19) Uani 0.5 8 d S T P . .
Zn Zn 0.7500 0.2500 0.5000 0.01492(19) Uani 0.5 8 d S T P . .
As1 As 0.2500 0.2500 0.67010(8) 0.0130(2) Uani 1 8 d S T P . .
As2 As 0.7500 0.2500 0.0000 0.0173(2) Uani 1 8 d S T P . .

loop_
_atom_site_aniso_label
_atom_site_aniso_U_11
_atom_site_aniso_U_22
_atom_site_aniso_U_33
_atom_site_aniso_U_23
_atom_site_aniso_U_13
_atom_site_aniso_U_12
Pr 0.00897(16) 0.00897(16) 0.0117(2) 0.000 0.000 0.000
Ag 0.0159(3) 0.0159(3) 0.0130(3) 0.000 0.000 0.000
Zn 0.0159(3) 0.0159(3) 0.0130(3) 0.000 0.000 0.000
As1 0.0100(3) 0.0100(3) 0.0191(4) 0.000 0.000 0.000
As2 0.0210(3) 0.0210(3) 0.0098(3) 0.000 0.000 0.000

loop_
_atom_type_symbol
_atom_type_description
_atom_type_scat_dispersion_real
_atom_type_scat_dispersion_imag
_atom_type_scat_source
Zn Zn 0.2839 1.4301 'International Tables Vol C Tables 4.2.6.8 and 6.1.1.4'
As As 0.0499 2.0058 'International Tables Vol C Tables 4.2.6.8 and 6.1.1.4'
Ag Ag -0.8971 1.1015 'International Tables Vol C Tables 4.2.6.8 and 6.1.1.4'
Pr Pr -0.2180 2.8214 'International Tables Vol C Tables 4.2.6.8 and 6.1.1.4'

loop_
_geom_angle_atom_site_label_1
_geom_angle_atom_site_label_2
_geom_angle_atom_site_label_3
_geom_angle
_geom_angle_site_symmetry_1
_geom_angle_site_symmetry_3
As1 Pr As1 139.07(3) 9_666 9_556
As1 Pr As1 82.979(11) 9_666 9_566
As1 Pr As1 82.979(11) 9_556 9_566
As1 Pr As1 82.979(11) 9_666 9_656
As1 Pr As1 82.979(11) 9_556 9_656
As1 Pr As1 139.07(3) 9_566 9_656
As1 Pr As2 134.239(14) 9_666 9_655
As1 Pr As2 80.299(15) 9_556 9_655
As1 Pr As2 134.239(14) 9_566 9_655
As1 Pr As2 80.299(15) 9_656 9_655
As1 Pr As2 134.239(14) 9_666 1_455
As1 Pr As2 80.299(15) 9_556 1_455
As1 Pr As2 80.299(15) 9_566 1_455
As1 Pr As2 134.239(14) 9_656 1_455
As2 Pr As2 55.065(8) 9_655 1_455
As1 Pr As2 80.299(15) 9_666 9_665
As1 Pr As2 134.239(14) 9_556 9_665
As1 Pr As2 80.299(15) 9_566 9_665
As1 Pr As2 134.239(14) 9_656 9_665
As2 Pr As2 81.646(13) 9_655 9_665
As2 Pr As2 55.065(8) 1_455 9_665
As1 Pr As2 80.299(15) 9_666 .
As1 Pr As2 134.239(14) 9_556 .
As1 Pr As2 134.239(14) 9_566 .
As1 Pr As2 80.299(15) 9_656 .
As2 Pr As2 55.065(8) 9_655 .
As2 Pr As2 81.646(13) 1_455 .
As2 Pr As2 55.065(7) 9_665 .
As1 Pr Ag 47.938(14) 9_666 .
As1 Pr Ag 95.818(18) 9_556 .
As1 Pr Ag 95.818(18) 9_566 .
As1 Pr Ag 47.938(14) 9_656 .
As2 Pr Ag 127.973(5) 9_655 .
As2 Pr Ag 174.777(9) 1_455 .
As2 Pr Ag 127.973(5) 9_665 .
As2 Pr Ag 103.576(7) . .
As1 Pr Ag 47.938(14) 9_666 9_666
As1 Pr Ag 95.818(18) 9_556 9_666
As1 Pr Ag 47.938(14) 9_566 9_666
As1 Pr Ag 95.818(18) 9_656 9_666
As2 Pr Ag 174.777(9) 9_655 9_666
As2 Pr Ag 127.973(5) 1_455 9_666
As2 Pr Ag 103.576(7) 9_665 9_666
As2 Pr Ag 127.973(5) . 9_666
Ag Pr Ag 48.614(7) . 9_666
As1 Pr Zn 47.938(14) 9_666 9_666
As1 Pr Zn 95.818(18) 9_556 9_666
As1 Pr Zn 47.938(14) 9_566 9_666
As1 Pr Zn 95.818(18) 9_656 9_666
As2 Pr Zn 174.777(9) 9_655 9_666
As2 Pr Zn 127.973(5) 1_455 9_666
As2 Pr Zn 103.576(7) 9_665 9_666
As2 Pr Zn 127.973(5) . 9_666
Ag Pr Zn 48.614(7) . 9_666
Ag Pr Zn 0.0 9_666 9_666
As1 Ag As1 115.484(16) . 9_656
As1 Ag As1 98.02(3) . 1_655
As1 Ag As1 115.484(16) 9_656 1_655
As1 Ag As1 115.484(16) . 9_666
As1 Ag As1 98.02(3) 9_656 9_666
As1 Ag As1 115.484(16) 1_655 9_666
As1 Ag Zn 122.258(8) . 9_766
As1 Ag Zn 122.258(8) 9_656 9_766
As1 Ag Zn 57.742(8) 1_655 9_766
As1 Ag Zn 57.742(8) 9_666 9_766
As1 Ag Zn 57.742(8) . 9_656
As1 Ag Zn 57.742(8) 9_656 9_656
As1 Ag Zn 122.258(8) 1_655 9_656
As1 Ag Zn 122.258(8) 9_666 9_656
Zn Ag Zn 180.0 9_766 9_656
As1 Ag Ag 57.742(8) . 9_656
As1 Ag Ag 57.742(8) 9_656 9_656
As1 Ag Ag 122.258(8) 1_655 9_656
As1 Ag Ag 122.258(8) 9_666 9_656
Zn Ag Ag 180.0 9_766 9_656
Zn Ag Ag 0.0 9_656 9_656
As1 Ag Ag 122.258(8) . 9_766
As1 Ag Ag 122.258(8) 9_656 9_766
As1 Ag Ag 57.742(8) 1_655 9_766
As1 Ag Ag 57.742(8) 9_666 9_766
Zn Ag Ag 0.0 9_766 9_766
Zn Ag Ag 180.0 9_656 9_766
Ag Ag Ag 180.0 9_656 9_766
As1 Ag Zn 57.742(8) . 9_666
As1 Ag Zn 122.258(8) 9_656 9_666
As1 Ag Zn 122.258(8) 1_655 9_666
As1 Ag Zn 57.742(8) 9_666 9_666
Zn Ag Zn 90.0 9_766 9_666
Zn Ag Zn 90.0 9_656 9_666
Ag Ag Zn 90.0 9_656 9_666
Ag Ag Zn 90.0 9_766 9_666
As1 Ag Ag 57.742(8) . 9_666
As1 Ag Ag 122.258(8) 9_656 9_666
As1 Ag Ag 122.258(8) 1_655 9_666
As1 Ag Ag 57.742(8) 9_666 9_666
Zn Ag Ag 90.0 9_766 9_666
Zn Ag Ag 90.0 9_656 9_666
Ag Ag Ag 90.0 9_656 9_666
Ag Ag Ag 90.0 9_766 9_666
Zn Ag Ag 0.0 9_666 9_666
As1 Ag Ag 122.258(8) . 9_756
As1 Ag Ag 57.742(8) 9_656 9_756
As1 Ag Ag 57.742(8) 1_655 9_756
As1 Ag Ag 122.258(8) 9_666 9_756
Zn Ag Ag 90.0 9_766 9_756
Zn Ag Ag 90.0 9_656 9_756
Ag Ag Ag 90.0 9_656 9_756
Ag Ag Ag 90.0 9_766 9_756
Zn Ag Ag 180.0 9_666 9_756
Ag Ag Ag 180.0 9_666 9_756
As1 Ag Zn 122.258(8) . 9_756
As1 Ag Zn 57.742(8) 9_656 9_756
As1 Ag Zn 57.742(8) 1_655 9_756
As1 Ag Zn 122.258(8) 9_666 9_756
Zn Ag Zn 90.0 9_766 9_756
Zn Ag Zn 90.0 9_656 9_756
Ag Ag Zn 90.0 9_656 9_756
Ag Ag Zn 90.0 9_766 9_756
Zn Ag Zn 180.0 9_666 9_756
Ag Ag Zn 180.0 9_666 9_756
Ag Ag Zn 0.0 9_756 9_756
Zn As1 Zn 64.516(16) 9_656 1_455
Zn As1 Ag 0.0 9_656 9_656
Zn As1 Ag 64.516(16) 1_455 9_656
Zn As1 Ag 64.516(16) 9_656 1_455
Zn As1 Ag 0.0 1_455 1_455
Ag As1 Ag 64.516(16) 9_656 1_455
Zn As1 Zn 98.02(3) 9_656 9_666
Zn As1 Zn 64.516(16) 1_455 9_666
Ag As1 Zn 98.02(3) 9_656 9_666
Ag As1 Zn 64.516(16) 1_455 9_666
Zn As1 Ag 64.516(16) 9_656 .
Zn As1 Ag 98.02(3) 1_455 .
Ag As1 Ag 64.516(16) 9_656 .
Ag As1 Ag 98.02(3) 1_455 .
Zn As1 Ag 64.516(16) 9_666 .
Zn As1 Ag 98.02(3) 9_656 9_666
Zn As1 Ag 64.516(16) 1_455 9_666
Ag As1 Ag 98.02(3) 9_656 9_666
Ag As1 Ag 64.516(16) 1_455 9_666
Zn As1 Ag 0.0 9_666 9_666
Ag As1 Ag 64.516(16) . 9_666
Zn As1 Pr 136.834(14) 9_656 9_666
Zn As1 Pr 136.834(14) 1_455 9_666
Ag As1 Pr 136.834(14) 9_656 9_666
Ag As1 Pr 136.834(14) 1_455 9_666
Zn As1 Pr 74.293(8) 9_666 9_666
Ag As1 Pr 74.293(8) . 9_666
Ag As1 Pr 74.293(8) 9_666 9_666
Zn As1 Pr 74.293(8) 9_656 9_556
Zn As1 Pr 74.293(8) 1_455 9_556
Ag As1 Pr 74.293(8) 9_656 9_556
Ag As1 Pr 74.293(8) 1_455 9_556
Zn As1 Pr 136.834(14) 9_666 9_556
Ag As1 Pr 136.834(14) . 9_556
Ag As1 Pr 136.834(14) 9_666 9_556
Pr As1 Pr 139.07(3) 9_666 9_556
Zn As1 Pr 136.834(14) 9_656 9_566
Zn As1 Pr 74.293(8) 1_455 9_566
Ag As1 Pr 136.834(14) 9_656 9_566
Ag As1 Pr 74.293(8) 1_455 9_566
Zn As1 Pr 74.293(8) 9_666 9_566
Ag As1 Pr 136.834(14) . 9_566
Ag As1 Pr 74.293(8) 9_666 9_566
Pr As1 Pr 82.979(11) 9_666 9_566
Pr As1 Pr 82.979(11) 9_556 9_566
Zn As1 Pr 74.293(8) 9_656 9_656
Zn As1 Pr 136.834(14) 1_455 9_656
Ag As1 Pr 74.293(8) 9_656 9_656
Ag As1 Pr 136.834(14) 1_455 9_656
Zn As1 Pr 136.834(14) 9_666 9_656
Ag As1 Pr 74.293(8) . 9_656
Ag As1 Pr 136.834(14) 9_666 9_656
Pr As1 Pr 82.979(11) 9_666 9_656
Pr As1 Pr 82.979(11) 9_556 9_656
Pr As1 Pr 139.07(3) 9_566 9_656
As2 As2 As2 180.0 9_765 9_655
As2 As2 As2 90.0 9_765 9_665
As2 As2 As2 90.0 9_655 9_665
As2 As2 As2 90.0 9_765 9_755
As2 As2 As2 90.0 9_655 9_755
As2 As2 As2 180.0 9_665 9_755
As2 As2 Pr 117.533(4) 9_765 .
As2 As2 Pr 62.467(4) 9_655 .
As2 As2 Pr 62.467(4) 9_665 .
As2 As2 Pr 117.533(4) 9_755 .
As2 As2 Pr 62.468(4) 9_765 1_655
As2 As2 Pr 117.532(4) 9_655 1_655
As2 As2 Pr 117.532(4) 9_665 1_655
As2 As2 Pr 62.468(4) 9_755 1_655
Pr As2 Pr 81.646(12) . 1_655
As2 As2 Pr 117.532(4) 9_765 9_655
As2 As2 Pr 62.468(4) 9_655 9_655
As2 As2 Pr 117.532(4) 9_665 9_655
As2 As2 Pr 62.468(4) 9_755 9_655
Pr As2 Pr 124.935(8) . 9_655
Pr As2 Pr 124.935(8) 1_655 9_655
As2 As2 Pr 62.468(4) 9_765 9_665
As2 As2 Pr 117.532(4) 9_655 9_665
As2 As2 Pr 62.468(4) 9_665 9_665
As2 As2 Pr 117.532(4) 9_755 9_665
Pr As2 Pr 124.935(8) . 9_665
Pr As2 Pr 124.935(8) 1_655 9_665
Pr As2 Pr 81.646(12) 9_655 9_665

loop_
_geom_bond_atom_site_label_1
_geom_bond_atom_site_label_2
_geom_bond_distance
_geom_bond_site_symmetry_2
Pr As1 3.0594(4) 9_666
Pr As1 3.0594(4) 9_556
Pr As1 3.0594(4) 9_566
Pr As1 3.0594(4) 9_656
Pr As2 3.1004(4) 9_655
Pr As2 3.1004(4) 1_455
Pr As2 3.1004(4) 9_665
Pr As2 3.1004(4) .
Pr Ag 3.4817(4) .
Pr Ag 3.4817(4) 9_666
Pr Zn 3.4817(4) 9_666
Ag As1 2.6852(6) .
Ag As1 2.6852(6) 9_656
Ag As1 2.6852(6) 1_655
Ag As1 2.6852(6) 9_666
Ag Zn 2.8663(3) 9_766
Ag Zn 2.8663(3) 9_656
Ag Ag 2.8663(3) 9_656
Ag Ag 2.8663(3) 9_766
Ag Zn 2.8663(3) 9_666
Ag Ag 2.8663(3) 9_666
Ag Ag 2.8663(3) 9_756
Ag Zn 2.8663(3) 9_756
As1 Zn 2.6852(6) 9_656
As1 Zn 2.6852(6) 1_455
As1 Ag 2.6852(6) 9_656
As1 Ag 2.6852(6) 1_455
As1 Zn 2.6852(6) 9_666
As1 Ag 2.6852(6) 9_666
As1 Pr 3.0594(4) 9_666
As1 Pr 3.0594(4) 9_556
As1 Pr 3.0594(4) 9_566
As1 Pr 3.0594(4) 9_656
As2 As2 2.8663(3) 9_765
As2 As2 2.8663(3) 9_655
As2 As2 2.8663(3) 9_665
As2 As2 2.8663(3) 9_755
As2 Pr 3.1004(4) 1_655
As2 Pr 3.1004(4) 9_655
As2 Pr 3.1004(4) 9_665
